data_4116295
loop_
_publ_author_name
'T. M. Barclay'
'A. W. Cordes'
'R. C. Haddon'
'M. E. Itkis'
'R. T. Oakley'
'R. W. Reed'
'H. Zhang'

_publ_section_title
;
 Preparation and Characterization of a Neutral \p-Radical Molecular
 Conductor
;
_journal_name_full 'Journal of the American Chemical Society'
_journal_page_first 969
_journal_page_last 976
_journal_paper_doi 10.1021/ja983490s
_journal_volume 121
_journal_year 1999
_chemical_formula_moiety 'S3 Cl3 N5 C4 '
_chemical_formula_sum 'C4 Cl3 N5 S3'
_chemical_formula_weight 320.61
_chemical_name_systematic ?
_space_group_IT_number 11
_symmetry_cell_setting monoclinic
_symmetry_space_group_name_Hall '-P 2yb'
_symmetry_space_group_name_H-M 'P 1 21/m 1'
_cell_angle_alpha 90.0
_cell_angle_beta 111.261(9)
_cell_angle_gamma 90.0
_cell_formula_units_Z 2
_cell_length_a 8.6990(11)
_cell_length_b 6.8203(17)
_cell_length_c 9.4167(10)
_cell_measurement_reflns_used 25
_cell_measurement_temperature 293
_cell_measurement_theta_max 12.00
_cell_measurement_theta_min 10.00
_cell_volume 520.67(16)
_computing_data_reduction 'NRCVAX DATRD2'
_computing_molecular_graphics NRCVAX
_computing_publication_material 'NRCVAX TABLES Jan 94 Version'
_computing_structure_refinement 'NRCVAX LSTSQ'
_computing_structure_solution 'NRCVAX SOLVER'
_diffrn_ambient_temperature 293
_diffrn_measurement_device 'Nonius CAD-4    '
_diffrn_measurement_method 'Theta/2theta scan b/P/b '
_diffrn_radiation_monochromator graphite
_diffrn_radiation_source 'xray tube'
_diffrn_radiation_type 'Molybdenum K\a'
_diffrn_radiation_wavelength 0.7107
_diffrn_reflns_av_R_equivalents 0.019
_diffrn_reflns_limit_h_max 10
_diffrn_reflns_limit_h_min -10
_diffrn_reflns_limit_k_max 0
_diffrn_reflns_limit_k_min -8
_diffrn_reflns_limit_l_max 11
_diffrn_reflns_limit_l_min -11
_diffrn_reflns_number 1984
_diffrn_reflns_theta_max 24.91
_diffrn_reflns_theta_min 2.00
_diffrn_standards_decay_% 6.5
_diffrn_standards_interval_time 60
_diffrn_standards_number 3
_exptl_absorpt_coefficient_mu 1.43
_exptl_absorpt_correction_T_max 0.9190
_exptl_absorpt_correction_T_min 0.6644
_exptl_absorpt_correction_type integration
_exptl_crystal_colour yellow
_exptl_crystal_density_diffrn 2.04
_exptl_crystal_F_000 317.5
_exptl_crystal_size_max 0.42
_exptl_crystal_size_mid 0.30
_exptl_crystal_size_min 0.06
_refine_diff_density_max 0.38
_refine_diff_density_min -0.33
_refine_ls_extinction_coef 13(6)
_refine_ls_extinction_method Larson
_refine_ls_goodness_of_fit_obs 1.21
_refine_ls_matrix_type full
_refine_ls_number_parameters 89
_refine_ls_number_reflns 856
_refine_ls_R_factor_all 0.032
_refine_ls_shift/esd_max 0.000
_refine_ls_structure_factor_coef F
_refine_ls_weighting_details 'w = 1/(\s^2^(F)+0.0004F^2^)'
_refine_ls_weighting_scheme calc
_refine_ls_wR_factor_all 0.036
_reflns_number_observed 857
_reflns_number_total 994
_reflns_observed_criterion 'Inet > 1.0\s(Inet)'
_cod_data_source_file ja983490s_2.cif
_cod_data_source_block 9
_cod_depositor_comments
;
The following automatic conversions were performed:

'_refine_ls_weighting_scheme' value '1/(\s^2^(F)+0.0004F^2^)' was
changed to 'calc'. New tag '_refine_ls_weighting_details' was
created. The value of the new tag was set to 'w =
1/(\s^2^(F)+0.0004F^2^)'.

Automatic conversion script
Id: cif_fix_values 3143 2015-03-26 13:38:13Z robertas 
;
_cod_original_sg_symbol_H-M 'P 21/m'
_cod_original_formula_sum 'S3 Cl3 N5 C4 '
_cod_database_code 4116295

loop_
_symmetry_equiv_pos_as_xyz
x,y,z
-x,-y,-z
-x,1/2+y,-z
x,1/2-y,z

loop_
_atom_site_aniso_label
_atom_site_aniso_U_11
_atom_site_aniso_U_22
_atom_site_aniso_U_33
_atom_site_aniso_U_12
_atom_site_aniso_U_13
_atom_site_aniso_U_23
_atom_site_aniso_type_symbol
S1 0.0269(6) 0.0391(7) 0.0370(6) 0.00000 0.0097(4) 0.00000 S
S2 0.0293(6) 0.0398(6) 0.0252(5) 0.00000 0.0088(4) 0.00000 S
S3 0.0343(7) 0.0650(9) 0.0325(6) 0.00000 0.0081(5) 0.00000 S
Cl1 0.0280(6) 0.0626(8) 0.0549(7) 0.00000 0.0203(5) 0.00000 Cl
Cl2 0.0556(5) 0.0393(5) 0.0449(5) 0.0107(4) 0.0196(4) 0.0002(4) Cl
N1 0.0293(19) 0.0485(23) 0.0318(18) 0.00000 0.0107(15) 0.00000 n
N2 0.0280(18) 0.0323(20) 0.0295(17) 0.00000 0.0133(14) 0.00000 n
N3 0.0297(19) 0.0410(22) 0.0372(19) 0.00000 0.0098(15) 0.00000 n
N4 0.0350(20) 0.059(3) 0.0322(19) 0.00000 0.0124(16) 0.00000 n
N5 0.0311(19) 0.0347(20) 0.0343(18) 0.00000 0.0148(15) 0.00000 n
C1 0.0259(20) 0.0243(22) 0.0359(21) 0.00000 0.0134(17) 0.00000 C
C2 0.0339(23) 0.0248(22) 0.0359(22) 0.00000 0.0154(18) 0.00000 C
C3 0.0325(22) 0.0247(22) 0.0325(20) 0.00000 0.0125(18) 0.00000 C
C4 0.0328(22) 0.0316(23) 0.0295(21) 0.00000 0.0153(18) 0.00000 C

loop_
_atom_site_label
_atom_site_fract_x
_atom_site_fract_y
_atom_site_fract_z
_atom_site_U_iso_or_equiv
_atom_site_thermal_displace_type
_atom_site_refinement_flags
_atom_site_type_symbol
S1 0.27263(13) 0.25000 0.17917(12) 0.0349(6) Uij S S
S2 -0.07971(13) 0.25000 0.39039(11) 0.0317(6) Uij S S
S3 -0.39664(14) 0.25000 -0.37343(12) 0.0451(8) Uij S S
Cl1 0.39447(14) 0.25000 0.03651(14) 0.0470(8) Uij S Cl
Cl2 -0.25012(11) 0.47766(13) 0.33538(9) 0.0462(5) Uij . Cl
N1 0.0117(4) 0.25000 0.2805(4) 0.0366(22) Uij S n
N2 -0.2135(4) 0.25000 0.0461(3) 0.0291(19) Uij S n
N3 -0.4106(4) 0.25000 -0.2067(4) 0.0366(21) Uij S n
N4 -0.1986(5) 0.25000 -0.3295(4) 0.0421(24) Uij S n
N5 0.0308(4) 0.25000 -0.0959(4) 0.0325(20) Uij S n
C1 0.0677(5) 0.25000 0.0508(4) 0.0281(23) Uij S C
C2 -0.0560(5) 0.25000 0.1207(5) 0.0308(24) Uij S C
C3 -0.2548(5) 0.25000 -0.1087(4) 0.0297(23) Uij S C
C4 -0.1346(5) 0.25000 -0.1777(4) 0.0302(23) Uij S C

loop_
_atom_type_symbol
_atom_type_scat_dispersion_real
_atom_type_scat_dispersion_imag
_atom_type_scat_source
S 0.110 0.124 'International Tables Vol. IV Table 2.2B'
Cl 0.132 0.159 'International Tables Vol. IV Table 2.2B'
N 0.004 0.003 'International Tables Vol. IV Table 2.2B'
C 0.002 0.002 'International Tables Vol. IV Table 2.2B'

loop_
_geom_angle_atom_site_label_1
_geom_angle_atom_site_label_2
_geom_angle_atom_site_label_3
_geom_angle
Cl1 S1 C1 101.06(14)
Cl2 S2 Cl2a 96.67(6)
Cl2 S2 N1 109.45(9)
Cl2a S2 N1 109.45(9)
N3 S3 N4 101.48(18)
S2 N1 C2 127.7(3)
C2 N2 C3 113.3(3)
S3 N3 C3 104.9(3)
S3 N4 C4 105.5(3)
C1 N5 C4 113.8(3)
S1 C1 N5 122.0(3)
S1 C1 C2 115.1(3)
N5 C1 C2 123.0(4)
N1 C2 N2 122.2(3)
N1 C2 C1 113.2(3)
N2 C2 C1 124.6(4)
N2 C3 N3 123.0(4)
N2 C3 C4 122.4(4)
N3 C3 C4 114.6(4)
N4 C4 N5 123.4(4)
N4 C4 C3 113.6(4)
N5 C4 C3 123.0(3)

loop_
_geom_bond_atom_site_label_1
_geom_bond_atom_site_label_2
_geom_bond_distance
S1 Cl1 1.9902(16)
S1 C1 1.754(4)
S2 Cl2 2.0784(11)
S2 Cl2a 2.0784(11)
S2 N1 1.516(3)
S3 N3 1.618(4)
S3 N4 1.619(4)
N1 C2 1.403(5)
N2 C2 1.293(5)
N2 C3 1.369(5)
N3 C3 1.335(5)
N4 C4 1.333(5)
N5 C1 1.301(5)
N5 C4 1.364(5)
C1 C2 1.451(5)
C3 C4 1.417(6)
